data_7035940
loop_
_publ_author_name
'Man, Wing Y.'
'Rosair, Georgina M.'
'Welch, Alan J.'

_publ_section_title
;
 Reduction-induced facile isomerisation of metallacarboranes: synthesis
 and crystallographic characterisation of 4-Cp-4,1,2-closo-CoC2B9H11.
;
_journal_issue 35
_journal_name_full 'Dalton transactions (Cambridge, England : 2003)'
_journal_page_first 15417
_journal_page_last 15419
_journal_paper_doi 10.1039/c5dt02506k
_journal_volume 44
_journal_year 2015
_chemical_formula_moiety 'C7 H16 B9 Co'
_chemical_formula_sum 'C7 H16 B9 Co'
_chemical_formula_weight 256.42
_space_group_crystal_system monoclinic
_space_group_IT_number 14
_space_group_name_Hall '-P 2ybc'
_space_group_name_H-M_alt 'P 1 21/c 1'
_symmetry_space_group_name_Hall '-P 2ybc'
_symmetry_space_group_name_H-M 'P 1 21/c 1'
_atom_sites_solution_hydrogens mixed
_atom_sites_solution_primary direct
_audit_creation_date 2015-05-19
_audit_creation_method
;
Olex2 1.2
(compiled 2015.01.26 svn.r3150 for OlexSys, GUI svn.r4998)
;
_audit_update_record
;
2015-06-04 deposited with the CCDC.
2015-07-23 downloaded from the CCDC.
;
_cell_angle_alpha 90
_cell_angle_beta 93.823(5)
_cell_angle_gamma 90
_cell_formula_units_Z 4
_cell_length_a 11.6409(12)
_cell_length_b 6.6488(6)
_cell_length_c 16.1299(15)
_cell_measurement_reflns_used 8140
_cell_measurement_temperature 100.0
_cell_measurement_theta_max 30.612
_cell_measurement_theta_min 3.315
_cell_volume 1245.6(2)
_computing_cell_refinement 'SAINT v7.68A (Bruker, 2009)'
_computing_data_reduction 'SAINT v7.68A (Bruker, 2009)'
_computing_molecular_graphics 'Olex2 (Dolomanov et al., 2009)'
_computing_publication_material 'Olex2 (Dolomanov et al., 2009)'
_computing_structure_refinement 'XL (Sheldrick, 2008)'
_computing_structure_solution 'ShelXS (Sheldrick, 2008)'
_diffrn_ambient_temperature 100.0
_diffrn_measured_fraction_theta_full 0.999
_diffrn_measured_fraction_theta_max 0.997
_diffrn_measurement_device_type 'Bruker APEX-II CCD'
_diffrn_measurement_method '\f and \w scans'
_diffrn_radiation_monochromator graphite
_diffrn_radiation_type MoK\a
_diffrn_radiation_wavelength 0.71073
_diffrn_reflns_av_R_equivalents 0.0421
_diffrn_reflns_av_unetI/netI 0.0285
_diffrn_reflns_laue_measured_fraction_full 0.999
_diffrn_reflns_laue_measured_fraction_max 0.997
_diffrn_reflns_limit_h_max 17
_diffrn_reflns_limit_h_min -17
_diffrn_reflns_limit_k_max 9
_diffrn_reflns_limit_k_min -9
_diffrn_reflns_limit_l_max 23
_diffrn_reflns_limit_l_min -21
_diffrn_reflns_number 29748
_diffrn_reflns_point_group_measured_fraction_full 0.999
_diffrn_reflns_point_group_measured_fraction_max 0.997
_diffrn_reflns_theta_full 26.000
_diffrn_reflns_theta_max 31.996
_diffrn_reflns_theta_min 2.982
_diffrn_source 'sealed tube'
_diffrn_standards_number 0
_exptl_absorpt_coefficient_mu 1.336
_exptl_absorpt_correction_T_max 0.7464
_exptl_absorpt_correction_T_min 0.6095
_exptl_absorpt_correction_type multi-scan
_exptl_absorpt_process_details
;
SADABS-2008/1 (Bruker,2008) was used for absorption correction.
wR2(int) was 0.0665 before and 0.0477 after correction.
The Ratio of minimum to maximum transmission is 0.8166.
The \l/2 correction factor is 0.0015.
;
_exptl_crystal_colour yellow
_exptl_crystal_density_diffrn 1.367
_exptl_crystal_description Plates
_exptl_crystal_F_000 520
_exptl_crystal_size_max 0.46
_exptl_crystal_size_mid 0.22
_exptl_crystal_size_min 0.1
_refine_diff_density_max 0.872
_refine_diff_density_min -0.573
_refine_diff_density_rms 0.074
_refine_ls_extinction_method none
_refine_ls_goodness_of_fit_ref 1.102
_refine_ls_hydrogen_treatment mixed
_refine_ls_matrix_type full
_refine_ls_number_parameters 187
_refine_ls_number_reflns 4297
_refine_ls_number_restraints 0
_refine_ls_restrained_S_all 1.102
_refine_ls_R_factor_all 0.0488
_refine_ls_R_factor_gt 0.0377
_refine_ls_shift/su_max 0.001
_refine_ls_shift/su_mean 0.000
_refine_ls_structure_factor_coef Fsqd
_refine_ls_weighting_details 'w=1/[\s^2^(Fo^2^)+(0.0263P)^2^+1.2335P] where P=(Fo^2^+2Fc^2^)/3'
_refine_ls_weighting_scheme calc
_refine_ls_wR_factor_gt 0.0803
_refine_ls_wR_factor_ref 0.0844
_reflns_Friedel_coverage 0.000
_reflns_number_gt 3596
_reflns_number_total 4297
_reflns_threshold_expression 'I > 2\s(I)'
_cod_data_source_file c5dt02506k2.cif
_cod_data_source_block 5245f
_cod_depositor_comments 'Adding full bibliography for 7035940.cif.'
_cod_database_code 7035940
_shelxl_version_number 2014/6
_shelx_space_group_comment
;
The symmetry employed for this shelxl refinement is uniquely defined
by the following loop, which should always be used as a source of
symmetry information in preference to the above space-group names.
They are only intended as comments.
;
_shelx_estimated_absorpt_t_max 0.878
_shelx_estimated_absorpt_t_min 0.579
_olex2_refinement_description
;
1. Fixed Uiso
 At 1.2 times of:
  All B(H) groups, All C(H) groups
2.a Ternary CH refined with riding coordinates:
 C41(H41), C42(H42), C43(H43), C44(H44), C45(H45)
;
_olex2_submission_special_instructions 'No special instructions were received'

loop_
_space_group_symop_operation_xyz
'x, y, z'
'-x, y+1/2, -z+1/2'
'-x, -y, -z'
'x, -y-1/2, z-1/2'

loop_
_atom_site_label
_atom_site_type_symbol
_atom_site_fract_x
_atom_site_fract_y
_atom_site_fract_z
_atom_site_U_iso_or_equiv
_atom_site_adp_type
_atom_site_occupancy
_atom_site_site_symmetry_order
_atom_site_calc_flag
_atom_site_refinement_flags_posn
C1 C 0.81977(19) 0.8106(3) 0.31923(13) 0.0297(4) Uani 1 1 d .
H1 H 0.854(2) 0.664(4) 0.3094(15) 0.036 Uiso 1 1 d R
C2 C 0.7639(2) 0.8410(3) 0.41027(12) 0.0302(4) Uani 1 1 d .
H2 H 0.763(2) 0.716(4) 0.4428(16) 0.036 Uiso 1 1 d R
B3 B 0.6712(2) 0.8395(4) 0.32287(13) 0.0272(4) Uani 1 1 d .
H3 H 0.625(2) 0.712(4) 0.3189(15) 0.033 Uiso 1 1 d R
Co4 Co 0.74040(2) 0.94788(3) 0.22011(2) 0.01499(6) Uani 1 1 d .
B5 B 0.88752(18) 1.0314(4) 0.29203(14) 0.0285(5) Uani 1 1 d .
H5 H 0.970(2) 1.028(4) 0.2609(15) 0.034 Uiso 1 1 d R
B6 B 0.89635(19) 0.9437(4) 0.39752(14) 0.0287(4) Uani 1 1 d .
H6 H 0.972(2) 0.872(4) 0.4326(15) 0.034 Uiso 1 1 d R
B7 B 0.6516(2) 1.0069(5) 0.40666(15) 0.0337(5) Uani 1 1 d .
H7 H 0.583(2) 0.974(4) 0.4486(16) 0.040 Uiso 1 1 d R
B8 B 0.63895(19) 1.0979(4) 0.30156(14) 0.0295(5) Uani 1 1 d .
H8 H 0.551(2) 1.141(4) 0.2772(15) 0.035 Uiso 1 1 d R
B9 B 0.7747(2) 1.2213(3) 0.28232(14) 0.0279(5) Uani 1 1 d .
H9 H 0.787(2) 1.363(4) 0.2454(15) 0.034 Uiso 1 1 d R
B10 B 0.8669(2) 1.2021(3) 0.37671(14) 0.0266(4) Uani 1 1 d .
H10 H 0.928(2) 1.321(4) 0.4004(14) 0.032 Uiso 1 1 d R
B11 B 0.79087(19) 1.0735(3) 0.45252(13) 0.0238(4) Uani 1 1 d .
H11 H 0.806(2) 1.088(4) 0.5209(14) 0.029 Uiso 1 1 d R
B12 B 0.7154(2) 1.2416(4) 0.38235(15) 0.0295(5) Uani 1 1 d .
H12 H 0.684(2) 1.388(4) 0.4053(15) 0.035 Uiso 1 1 d R
C41 C 0.68457(17) 0.7244(3) 0.13609(12) 0.0261(4) Uani 1 1 d .
H41 H 0.6565 0.5877 0.1509 0.031 Uiso 1 1 calc R
C42 C 0.61521(16) 0.8996(3) 0.12401(11) 0.0240(4) Uani 1 1 d .
H42 H 0.5301 0.9070 0.1285 0.029 Uiso 1 1 calc R
C43 C 0.68877(16) 1.0639(3) 0.10480(11) 0.0242(3) Uani 1 1 d .
H43 H 0.6639 1.2055 0.0928 0.029 Uiso 1 1 calc R
C44 C 0.80460(17) 0.9881(3) 0.10494(11) 0.0260(4) Uani 1 1 d .
H44 H 0.8746 1.0675 0.0930 0.031 Uiso 1 1 calc R
C45 C 0.80160(17) 0.7774(3) 0.12438(12) 0.0267(4) Uani 1 1 d .
H45 H 0.8692 0.6844 0.1290 0.032 Uiso 1 1 calc R

loop_
_atom_site_aniso_label
_atom_site_aniso_U_11
_atom_site_aniso_U_22
_atom_site_aniso_U_33
_atom_site_aniso_U_23
_atom_site_aniso_U_13
_atom_site_aniso_U_12
C1 0.0388(11) 0.0171(8) 0.0311(10) -0.0025(7) -0.0133(8) 0.0046(7)
C2 0.0472(12) 0.0197(8) 0.0229(9) 0.0040(7) -0.0045(8) -0.0076(8)
B3 0.0349(11) 0.0281(10) 0.0186(9) 0.0030(8) 0.0025(8) -0.0121(9)
Co4 0.01400(10) 0.01521(10) 0.01584(11) 0.00044(8) 0.00155(7) -0.00012(8)
B5 0.0181(9) 0.0402(13) 0.0272(10) -0.0105(9) 0.0027(7) -0.0055(9)
B6 0.0254(10) 0.0307(11) 0.0286(10) -0.0102(9) -0.0084(8) 0.0090(9)
B7 0.0244(10) 0.0542(16) 0.0232(10) -0.0054(10) 0.0061(8) -0.0072(10)
B8 0.0207(9) 0.0425(13) 0.0251(10) -0.0068(9) -0.0014(8) 0.0128(9)
B9 0.0442(13) 0.0144(8) 0.0246(10) 0.0014(8) -0.0015(9) -0.0035(8)
B10 0.0285(10) 0.0249(10) 0.0264(10) -0.0057(8) 0.0008(8) -0.0084(8)
B11 0.0262(9) 0.0225(9) 0.0225(9) -0.0017(8) -0.0006(7) 0.0006(8)
B12 0.0328(11) 0.0273(10) 0.0278(11) -0.0072(9) -0.0036(9) 0.0143(9)
C41 0.0326(10) 0.0238(9) 0.0217(8) -0.0051(7) -0.0007(7) -0.0027(7)
C42 0.0212(8) 0.0311(9) 0.0193(8) -0.0006(7) -0.0022(6) -0.0029(7)
C43 0.0273(9) 0.0280(9) 0.0170(7) 0.0039(7) -0.0006(6) 0.0004(7)
C44 0.0252(9) 0.0349(10) 0.0186(8) 0.0007(7) 0.0054(6) -0.0040(7)
C45 0.0283(9) 0.0311(9) 0.0208(8) -0.0076(7) 0.0036(7) 0.0065(8)

loop_
_atom_type_symbol
_atom_type_description
_atom_type_scat_dispersion_real
_atom_type_scat_dispersion_imag
_atom_type_scat_source
C C 0.0033 0.0016 'International Tables Vol C Tables 4.2.6.8 and 6.1.1.4'
H H 0.0000 0.0000 'International Tables Vol C Tables 4.2.6.8 and 6.1.1.4'
B B 0.0013 0.0007 'International Tables Vol C Tables 4.2.6.8 and 6.1.1.4'
Co Co 0.3494 0.9721 'International Tables Vol C Tables 4.2.6.8 and 6.1.1.4'

loop_
_geom_angle_atom_site_label_1
_geom_angle_atom_site_label_2
_geom_angle_atom_site_label_3
_geom_angle
C2 C1 H1 114.5(13)
C2 C1 B3 60.56(13)
C2 C1 Co4 117.54(14)
C2 C1 B5 109.42(15)
C2 C1 B6 60.46(13)
B3 C1 H1 119.0(14)
B3 C1 Co4 64.72(9)
Co4 C1 H1 116.8(13)
B5 C1 H1 123.7(14)
B5 C1 B3 112.52(15)
B5 C1 Co4 66.91(10)
B5 C1 B6 62.20(13)
B6 C1 H1 113.3(13)
B6 C1 B3 112.38(16)
B6 C1 Co4 122.17(13)
C1 C2 H2 112.9(15)
C1 C2 B3 62.23(13)
C1 C2 B6 62.11(13)
C1 C2 B7 113.14(15)
C1 C2 B11 113.00(15)
B3 C2 H2 113.9(15)
B6 C2 H2 116.3(15)
B6 C2 B3 115.17(16)
B7 C2 H2 121.9(15)
B7 C2 B3 62.50(14)
B7 C2 B6 115.57(16)
B7 C2 B11 63.22(14)
B11 C2 H2 124.0(15)
B11 C2 B3 114.89(16)
B11 C2 B6 62.88(13)
C1 B3 H3 115.8(14)
C1 B3 Co4 64.04(10)
C1 B3 B7 105.80(15)
C1 B3 B8 107.20(15)
C2 B3 C1 57.21(13)
C2 B3 H3 111.3(14)
C2 B3 Co4 114.09(14)
C2 B3 B7 58.50(13)
C2 B3 B8 105.37(15)
Co4 B3 H3 119.3(14)
B7 B3 H3 118.7(14)
B7 B3 Co4 118.58(15)
B7 B3 B8 60.55(14)
B8 B3 H3 133.9(14)
B8 B3 Co4 65.80(10)
C1 Co4 B3 51.24(10)
C1 Co4 B5 50.22(10)
C1 Co4 B8 88.03(9)
C1 Co4 B9 87.17(8)
C1 Co4 C41 107.45(8)
C1 Co4 C42 141.62(8)
C1 Co4 C43 167.38(8)
C1 Co4 C44 126.80(9)
C1 Co4 C45 100.42(8)
B3 Co4 B5 89.77(9)
B3 Co4 B8 51.63(10)
B3 Co4 B9 89.43(9)
B3 Co4 C41 98.91(9)
B3 Co4 C42 104.96(8)
B3 Co4 C43 139.72(9)
B3 Co4 C44 166.08(9)
B3 Co4 C45 126.09(9)
B5 Co4 B8 90.04(9)
B5 Co4 B9 51.65(10)
B5 Co4 C41 139.67(9)
B5 Co4 C42 165.24(8)
B5 Co4 C45 104.46(8)
B8 Co4 B9 51.75(10)
B8 Co4 C41 125.94(9)
B8 Co4 C42 98.38(8)
C41 Co4 B9 165.35(8)
C42 Co4 B9 126.19(9)
C42 Co4 C41 39.95(8)
C43 Co4 B5 125.59(9)
C43 Co4 B8 104.26(8)
C43 Co4 B9 98.13(8)
C43 Co4 C41 67.77(8)
C43 Co4 C42 40.49(8)
C43 Co4 C45 68.19(8)
C44 Co4 B5 97.66(8)
C44 Co4 B8 139.56(9)
C44 Co4 B9 104.42(9)
C44 Co4 C41 67.88(8)
C44 Co4 C42 68.12(8)
C44 Co4 C43 40.79(8)
C44 Co4 C45 40.55(8)
C45 Co4 B8 165.47(9)
C45 Co4 B9 139.69(9)
C45 Co4 C41 40.22(8)
C45 Co4 C42 67.68(8)
C1 B5 Co4 62.88(9)
C1 B5 H5 121.2(13)
C1 B5 B6 58.94(13)
C1 B5 B9 105.70(15)
C1 B5 B10 104.77(15)
Co4 B5 H5 116.6(13)
B6 B5 Co4 115.79(14)
B6 B5 H5 115.1(13)
B6 B5 B9 107.59(15)
B6 B5 B10 59.27(13)
B9 B5 Co4 64.82(10)
B9 B5 H5 127.8(13)
B10 B5 Co4 116.38(13)
B10 B5 H5 121.0(13)
B10 B5 B9 59.83(13)
C1 B6 B5 58.85(12)
C1 B6 H6 119.7(13)
C1 B6 B10 105.76(15)
C1 B6 B11 105.71(15)
C2 B6 C1 57.43(13)
C2 B6 B5 104.39(14)
C2 B6 H6 116.7(13)
C2 B6 B10 104.13(15)
C2 B6 B11 58.53(13)
B5 B6 H6 127.7(13)
B10 B6 B5 60.62(14)
B10 B6 H6 130.1(13)
B10 B6 B11 59.77(12)
B11 B6 B5 108.44(15)
B11 B6 H6 119.8(13)
C2 B7 B3 59.00(14)
C2 B7 H7 115.8(14)
C2 B7 B8 105.33(15)
C2 B7 B11 58.45(12)
C2 B7 B12 104.13(15)
B3 B7 H7 118.4(14)
B3 B7 B8 60.01(13)
B3 B7 B11 108.09(16)
B3 B7 B12 107.72(16)
B8 B7 H7 128.9(14)
B11 B7 H7 118.0(14)
B11 B7 B8 108.75(16)
B12 B7 H7 129.7(14)
B12 B7 B8 60.45(14)
B12 B7 B11 59.74(13)
B3 B8 Co4 62.56(10)
B3 B8 B7 59.44(14)
B3 B8 H8 119.6(14)
B3 B8 B9 106.95(15)
B3 B8 B12 106.44(15)
Co4 B8 H8 116.8(13)
B7 B8 Co4 114.83(15)
B7 B8 H8 115.9(13)
B7 B8 B9 107.11(15)
B7 B8 B12 59.39(14)
B9 B8 Co4 64.76(10)
B9 B8 H8 127.8(13)
B12 B8 Co4 115.93(13)
B12 B8 H8 121.2(13)
B12 B8 B9 59.56(13)
Co4 B9 H9 119.7(12)
B5 B9 Co4 63.53(10)
B5 B9 B8 107.54(15)
B5 B9 H9 120.7(13)
B8 B9 Co4 63.48(10)
B8 B9 H9 127.1(13)
B10 B9 Co4 115.09(13)
B10 B9 B5 59.62(13)
B10 B9 B8 107.29(15)
B10 B9 H9 114.6(13)
B12 B9 Co4 114.86(14)
B12 B9 B5 106.98(15)
B12 B9 B8 59.59(13)
B12 B9 H9 118.6(12)
B12 B9 B10 59.50(13)
B5 B10 B9 60.55(13)
B5 B10 H10 126.3(12)
B6 B10 B5 60.11(13)
B6 B10 B9 108.84(14)
B6 B10 H10 120.7(12)
B6 B10 B12 108.05(16)
B9 B10 H10 124.6(12)
B11 B10 B5 108.41(15)
B11 B10 B6 60.25(13)
B11 B10 B9 108.58(15)
B11 B10 H10 116.2(12)
B11 B10 B12 59.88(13)
B12 B10 B5 108.16(15)
B12 B10 B9 60.07(13)
B12 B10 H10 119.1(12)
C2 B11 B6 58.59(13)
C2 B11 B7 58.33(14)
C2 B11 B10 104.34(15)
C2 B11 H11 119.1(12)
C2 B11 B12 104.15(15)
B6 B11 B7 107.97(15)
B6 B11 H11 118.0(12)
B7 B11 H11 120.5(12)
B10 B11 B6 59.98(13)
B10 B11 B7 108.26(15)
B10 B11 H11 126.3(12)
B10 B11 B12 60.49(13)
B12 B11 B6 108.31(15)
B12 B11 B7 59.88(14)
B12 B11 H11 128.0(12)
B7 B12 B8 60.16(14)
B7 B12 B9 108.74(15)
B7 B12 B10 107.97(16)
B7 B12 H12 122.9(13)
B8 B12 H12 123.2(13)
B9 B12 B8 60.85(13)
B9 B12 H12 121.2(13)
B10 B12 B8 109.03(15)
B10 B12 B9 60.43(13)
B10 B12 H12 119.4(13)
B11 B12 B7 60.38(13)
B11 B12 B8 109.03(16)
B11 B12 B9 108.68(15)
B11 B12 B10 59.64(13)
B11 B12 H12 119.8(13)
Co4 C41 H41 125.8
C42 C41 Co4 69.82(10)
C42 C41 H41 125.8
C42 C41 C45 108.44(17)
C45 C41 Co4 69.65(11)
C45 C41 H41 125.8
Co4 C42 H42 125.9
C41 C42 Co4 70.22(10)
C41 C42 H42 125.9
C41 C42 C43 108.16(16)
C43 C42 Co4 69.20(10)
C43 C42 H42 125.9
Co4 C43 H43 126.1
C42 C43 Co4 70.31(10)
C42 C43 H43 126.1
C42 C43 C44 107.77(17)
C44 C43 Co4 69.60(10)
C44 C43 H43 126.1
Co4 C44 H44 126.1
C43 C44 Co4 69.61(10)
C43 C44 H44 126.1
C45 C44 Co4 70.24(10)
C45 C44 C43 107.80(17)
C45 C44 H44 126.1
Co4 C45 H45 126.1
C41 C45 Co4 70.14(10)
C41 C45 C44 107.83(17)
C41 C45 H45 126.1
C44 C45 Co4 69.21(10)
C44 C45 H45 126.1

loop_
_geom_bond_atom_site_label_1
_geom_bond_atom_site_label_2
_geom_bond_distance
C1 H1 1.07(3)
C1 C2 1.657(3)
C1 B3 1.745(3)
C1 Co4 2.0115(19)
C1 B5 1.737(3)
C1 B6 1.738(3)
C2 H2 0.98(3)
C2 B3 1.717(3)
C2 B6 1.711(3)
C2 B7 1.708(4)
C2 B11 1.710(3)
B3 H3 1.00(2)
B3 Co4 2.023(2)
B3 B7 1.777(3)
B3 B8 1.787(4)
Co4 B5 2.079(2)
Co4 B8 2.079(2)
Co4 B9 2.102(2)
Co4 C41 2.0857(19)
Co4 C42 2.0804(18)
Co4 C43 2.0655(18)
Co4 C44 2.0655(18)
Co4 C45 2.0792(18)
B5 H5 1.11(2)
B5 B6 1.795(3)
B5 B9 1.821(3)
B5 B10 1.804(3)
B6 H6 1.12(2)
B6 B10 1.780(3)
B6 B11 1.785(3)
B7 H7 1.10(3)
B7 B8 1.797(3)
B7 B11 1.792(3)
B7 B12 1.783(4)
B8 H8 1.11(2)
B8 B9 1.825(3)
B8 B12 1.802(3)
B9 H9 1.13(3)
B9 B10 1.808(3)
B9 B12 1.802(3)
B10 H10 1.12(2)
B10 B11 1.776(3)
B10 B12 1.791(3)
B11 H11 1.11(2)
B11 B12 1.780(3)
B12 H12 1.11(3)
C41 H41 1.0000
C41 C42 1.423(3)
C41 C45 1.432(3)
C42 H42 1.0000
C42 C43 1.435(3)
C43 H43 1.0000
C43 C44 1.440(3)
C44 H44 1.0000
C44 C45 1.436(3)
C45 H45 1.0000

loop_
_geom_torsion_atom_site_label_1
_geom_torsion_atom_site_label_2
_geom_torsion_atom_site_label_3
_geom_torsion_atom_site_label_4
_geom_torsion
C1 C2 B3 Co4 -30.86(13)
C1 C2 B3 B7 -140.78(16)
C1 C2 B3 B8 -100.82(16)
C1 C2 B6 B5 37.11(14)
C1 C2 B6 B10 99.87(16)
C1 C2 B6 B11 140.15(15)
C1 C2 B7 B3 37.48(16)
C1 C2 B7 B8 -2.2(2)
C1 C2 B7 B11 -105.09(17)
C1 C2 B7 B12 -64.9(2)
C1 C2 B11 B6 -37.97(16)
C1 C2 B11 B7 105.31(18)
C1 C2 B11 B10 2.5(2)
C1 C2 B11 B12 65.1(2)
C1 B3 B7 C2 -33.53(15)
C1 B3 B7 B8 101.13(16)
C1 B3 B7 B11 -0.5(2)
C1 B3 B7 B12 62.6(2)
C1 B3 B8 Co4 50.10(12)
C1 B3 B8 B7 -98.78(17)
C1 B3 B8 B9 1.43(19)
C1 B3 B8 B12 -61.04(19)
C1 B5 B6 C2 -36.44(15)
C1 B5 B6 B10 -134.77(16)
C1 B5 B6 B11 -97.59(17)
C1 B5 B9 Co4 -49.04(11)
C1 B5 B9 B8 -1.93(19)
C1 B5 B9 B10 98.21(16)
C1 B5 B9 B12 60.78(19)
C1 B5 B10 B6 38.97(14)
C1 B5 B10 B9 -99.82(16)
C1 B5 B10 B11 1.6(2)
C1 B5 B10 B12 -61.8(2)
C1 B6 B10 B5 -39.15(15)
C1 B6 B10 B9 -1.8(2)
C1 B6 B10 B11 99.28(17)
C1 B6 B10 B12 61.9(2)
C1 B6 B11 C2 34.12(14)
C1 B6 B11 B7 1.8(2)
C1 B6 B11 B10 -99.35(17)
C1 B6 B11 B12 -61.6(2)
C2 C1 B3 Co4 148.61(13)
C2 C1 B3 B7 34.08(15)
C2 C1 B3 B8 97.51(16)
C2 C1 B5 Co4 -112.50(15)
C2 C1 B5 B6 39.04(15)
C2 C1 B5 B9 -62.33(19)
C2 C1 B5 B10 -0.1(2)
C2 C1 B6 B5 -136.94(16)
C2 C1 B6 B10 -96.94(16)
C2 C1 B6 B11 -34.59(15)
C2 B3 B7 B8 134.67(16)
C2 B3 B7 B11 33.02(15)
C2 B3 B7 B12 96.14(17)
C2 B3 B8 Co4 109.91(15)
C2 B3 B8 B7 -38.97(15)
C2 B3 B8 B9 61.24(19)
C2 B3 B8 B12 -1.2(2)
C2 B6 B10 B5 -98.76(15)
C2 B6 B10 B9 -61.44(19)
C2 B6 B10 B11 39.67(14)
C2 B6 B10 B12 2.24(19)
C2 B6 B11 B7 -32.34(16)
C2 B6 B11 B10 -133.47(15)
C2 B6 B11 B12 -95.71(17)
C2 B7 B8 B3 39.20(15)
C2 B7 B8 Co4 8.8(2)
C2 B7 B8 B9 -60.7(2)
C2 B7 B8 B12 -97.79(17)
C2 B7 B11 B6 32.44(15)
C2 B7 B11 B10 95.90(17)
C2 B7 B11 B12 133.62(16)
C2 B7 B12 B8 99.83(16)
C2 B7 B12 B9 61.80(19)
C2 B7 B12 B10 -2.2(2)
C2 B7 B12 B11 -39.51(14)
C2 B11 B12 B7 39.45(15)
C2 B11 B12 B8 2.7(2)
C2 B11 B12 B9 -62.0(2)
C2 B11 B12 B10 -98.67(16)
B3 C1 C2 B6 -145.33(16)
B3 C1 C2 B7 -37.59(17)
B3 C1 C2 B11 -107.05(18)
B3 C1 B5 Co4 -47.21(12)
B3 C1 B5 B6 104.33(17)
B3 C1 B5 B9 3.0(2)
B3 C1 B5 B10 65.20(19)
B3 C1 B6 C2 32.39(16)
B3 C1 B6 B5 -104.55(17)
B3 C1 B6 B10 -64.5(2)
B3 C1 B6 B11 -2.2(2)
B3 C2 B6 C1 -33.79(16)
B3 C2 B6 B5 3.3(2)
B3 C2 B6 B10 66.1(2)
B3 C2 B6 B11 106.37(19)
B3 C2 B7 B8 -39.69(15)
B3 C2 B7 B11 -142.57(16)
B3 C2 B7 B12 -102.41(16)
B3 C2 B11 B6 -106.81(18)
B3 C2 B11 B7 36.47(17)
B3 C2 B11 B10 -66.4(2)
B3 C2 B11 B12 -3.8(2)
B3 B7 B8 Co4 -30.37(14)
B3 B7 B8 B9 -99.93(16)
B3 B7 B8 B12 -136.99(16)
B3 B7 B11 C2 -33.24(16)
B3 B7 B11 B6 -0.8(2)
B3 B7 B11 B10 62.7(2)
B3 B7 B11 B12 100.38(18)
B3 B7 B12 B8 38.33(15)
B3 B7 B12 B9 0.3(2)
B3 B7 B12 B10 -63.7(2)
B3 B7 B12 B11 -101.01(18)
B3 B8 B9 Co4 47.45(12)
B3 B8 B9 B5 0.3(2)
B3 B8 B9 B10 -62.49(19)
B3 B8 B9 B12 -99.45(16)
B3 B8 B12 B7 -37.76(16)
B3 B8 B12 B9 100.32(16)
B3 B8 B12 B10 62.5(2)
B3 B8 B12 B11 -1.0(2)
Co4 C1 C2 B3 32.08(14)
Co4 C1 C2 B6 -113.25(16)
Co4 C1 C2 B7 -5.5(2)
Co4 C1 C2 B11 -74.97(19)
Co4 C1 B3 C2 -148.61(13)
Co4 C1 B3 B7 -114.53(15)
Co4 C1 B3 B8 -51.10(12)
Co4 C1 B5 B6 151.53(13)
Co4 C1 B5 B9 50.17(12)
Co4 C1 B5 B10 112.41(14)
Co4 C1 B6 C2 105.74(18)
Co4 C1 B6 B5 -31.20(15)
Co4 C1 B6 B10 8.8(2)
Co4 C1 B6 B11 71.2(2)
Co4 B3 B7 C2 -102.19(17)
Co4 B3 B7 B8 32.48(15)
Co4 B3 B7 B11 -69.2(2)
Co4 B3 B7 B12 -6.1(2)
Co4 B3 B8 B7 -148.87(14)
Co4 B3 B8 B9 -48.67(12)
Co4 B3 B8 B12 -111.13(15)
Co4 B5 B6 C1 28.11(13)
Co4 B5 B6 C2 -8.3(2)
Co4 B5 B6 B10 -106.66(16)
Co4 B5 B6 B11 -69.48(19)
Co4 B5 B9 B8 47.12(12)
Co4 B5 B9 B10 147.26(14)
Co4 B5 B9 B12 109.82(15)
Co4 B5 B10 B6 105.67(17)
Co4 B5 B10 B9 -33.12(14)
Co4 B5 B10 B11 68.3(2)
Co4 B5 B10 B12 4.9(2)
Co4 B8 B9 B5 -47.14(12)
Co4 B8 B9 B10 -109.94(14)
Co4 B8 B9 B12 -146.90(13)
Co4 B8 B12 B7 -104.77(17)
Co4 B8 B12 B9 33.32(14)
Co4 B8 B12 B10 -4.5(2)
Co4 B8 B12 B11 -68.0(2)
Co4 B9 B10 B5 32.32(14)
Co4 B9 B10 B6 -4.8(2)
Co4 B9 B10 B11 -68.81(19)
Co4 B9 B10 B12 -105.25(16)
Co4 B9 B12 B7 5.1(2)
Co4 B9 B12 B8 -32.59(14)
Co4 B9 B12 B10 105.64(16)
Co4 B9 B12 B11 69.3(2)
Co4 C41 C42 C43 58.99(12)
Co4 C41 C45 C44 -59.16(13)
Co4 C42 C43 C44 59.78(12)
Co4 C43 C44 C45 60.12(13)
Co4 C44 C45 C41 59.74(13)
B5 C1 C2 B3 105.51(16)
B5 C1 C2 B6 -39.82(15)
B5 C1 C2 B7 67.9(2)
B5 C1 C2 B11 -1.5(2)
B5 C1 B3 C2 -100.32(16)
B5 C1 B3 Co4 48.29(13)
B5 C1 B3 B7 -66.2(2)
B5 C1 B3 B8 -2.8(2)
B5 C1 B6 C2 136.94(16)
B5 C1 B6 B10 40.00(15)
B5 C1 B6 B11 102.35(17)
B5 B6 B10 B9 37.32(15)
B5 B6 B10 B11 138.43(15)
B5 B6 B10 B12 101.00(16)
B5 B6 B11 C2 95.92(16)
B5 B6 B11 B7 63.6(2)
B5 B6 B11 B10 -37.56(15)
B5 B6 B11 B12 0.2(2)
B5 B9 B10 B6 -37.13(16)
B5 B9 B10 B11 -101.12(17)
B5 B9 B10 B12 -137.57(16)
B5 B9 B12 B7 -63.0(2)
B5 B9 B12 B8 -100.73(16)
B5 B9 B12 B10 37.49(15)
B5 B9 B12 B11 1.1(2)
B5 B10 B11 C2 -2.4(2)
B5 B10 B11 B6 37.33(15)
B5 B10 B11 B7 -63.3(2)
B5 B10 B11 B12 -100.76(17)
B5 B10 B12 B7 63.6(2)
B5 B10 B12 B8 -0.2(2)
B5 B10 B12 B9 -38.20(16)
B5 B10 B12 B11 101.19(17)
B6 C1 C2 B3 145.33(16)
B6 C1 C2 B7 107.75(18)
B6 C1 C2 B11 38.28(16)
B6 C1 B3 C2 -32.36(16)
B6 C1 B3 Co4 116.25(15)
B6 C1 B3 B7 1.7(2)
B6 C1 B3 B8 65.1(2)
B6 C1 B5 Co4 -151.53(13)
B6 C1 B5 B9 -101.37(16)
B6 C1 B5 B10 -39.13(14)
B6 C2 B3 C1 33.75(16)
B6 C2 B3 Co4 2.9(2)
B6 C2 B3 B7 -107.04(19)
B6 C2 B3 B8 -67.1(2)
B6 C2 B7 B3 106.41(18)
B6 C2 B7 B8 66.7(2)
B6 C2 B7 B11 -36.15(16)
B6 C2 B7 B12 4.0(2)
B6 C2 B11 B7 143.28(16)
B6 C2 B11 B10 40.43(15)
B6 C2 B11 B12 103.05(17)
B6 B5 B9 Co4 -110.81(15)
B6 B5 B9 B8 -63.69(19)
B6 B5 B9 B10 36.45(15)
B6 B5 B9 B12 -1.0(2)
B6 B5 B10 B9 -138.79(16)
B6 B5 B10 B11 -37.39(15)
B6 B5 B10 B12 -100.81(17)
B6 B10 B11 C2 -39.74(14)
B6 B10 B11 B7 -100.63(17)
B6 B10 B11 B12 -138.08(15)
B6 B10 B12 B7 0.0(2)
B6 B10 B12 B8 -63.8(2)
B6 B10 B12 B9 -101.79(16)
B6 B10 B12 B11 37.59(14)
B6 B11 B12 B7 100.58(17)
B6 B11 B12 B8 63.9(2)
B6 B11 B12 B9 -0.8(2)
B6 B11 B12 B10 -37.54(15)
B7 C2 B3 C1 140.78(16)
B7 C2 B3 Co4 109.92(17)
B7 C2 B3 B8 39.96(16)
B7 C2 B6 C1 -103.87(17)
B7 C2 B6 B5 -66.8(2)
B7 C2 B6 B10 -4.0(2)
B7 C2 B6 B11 36.28(16)
B7 C2 B11 B6 -143.28(16)
B7 C2 B11 B10 -102.85(17)
B7 C2 B11 B12 -40.23(15)
B7 B3 B8 Co4 148.87(14)
B7 B3 B8 B9 100.21(17)
B7 B3 B8 B12 37.74(15)
B7 B8 B9 Co4 109.92(16)
B7 B8 B9 B5 62.8(2)
B7 B8 B9 B10 0.0(2)
B7 B8 B9 B12 -36.98(16)
B7 B8 B12 B9 138.08(16)
B7 B8 B12 B10 100.28(18)
B7 B8 B12 B11 36.81(16)
B7 B11 B12 B8 -36.72(16)
B7 B11 B12 B9 -101.42(18)
B7 B11 B12 B10 -138.12(16)
B8 B3 B7 C2 -134.67(16)
B8 B3 B7 B11 -101.65(18)
B8 B3 B7 B12 -38.53(16)
B8 B7 B11 C2 -96.85(18)
B8 B7 B11 B6 -64.4(2)
B8 B7 B11 B10 -0.9(2)
B8 B7 B11 B12 36.77(16)
B8 B7 B12 B9 -38.03(15)
B8 B7 B12 B10 -102.07(17)
B8 B7 B12 B11 -139.34(16)
B8 B9 B10 B5 100.57(16)
B8 B9 B10 B6 63.4(2)
B8 B9 B10 B11 -0.6(2)
B8 B9 B10 B12 -37.00(15)
B8 B9 B12 B7 37.73(16)
B8 B9 B12 B10 138.22(16)
B8 B9 B12 B11 101.86(18)
B9 B5 B6 C1 98.08(16)
B9 B5 B6 C2 61.64(19)
B9 B5 B6 B10 -36.69(15)
B9 B5 B6 B11 0.5(2)
B9 B5 B10 B6 138.79(16)
B9 B5 B10 B11 101.40(17)
B9 B5 B10 B12 37.98(16)
B9 B8 B12 B7 -138.08(16)
B9 B8 B12 B10 -37.81(16)
B9 B8 B12 B11 -101.27(17)
B9 B10 B11 C2 61.82(19)
B9 B10 B11 B6 101.56(16)
B9 B10 B11 B7 0.9(2)
B9 B10 B11 B12 -36.52(15)
B9 B10 B12 B7 101.79(17)
B9 B10 B12 B8 37.99(16)
B9 B10 B12 B11 139.39(16)
B10 B5 B6 C1 134.77(16)
B10 B5 B6 C2 98.33(16)
B10 B5 B6 B11 37.18(15)
B10 B5 B9 Co4 -147.26(14)
B10 B5 B9 B8 -100.14(16)
B10 B5 B9 B12 -37.44(15)
B10 B6 B11 C2 133.47(15)
B10 B6 B11 B7 101.13(17)
B10 B6 B11 B12 37.76(15)
B10 B9 B12 B7 -100.49(17)
B10 B9 B12 B8 -138.22(16)
B10 B9 B12 B11 -36.36(15)
B10 B11 B12 B7 138.12(16)
B10 B11 B12 B8 101.40(17)
B10 B11 B12 B9 36.70(15)
B11 C2 B3 C1 104.04(18)
B11 C2 B3 Co4 73.2(2)
B11 C2 B3 B7 -36.74(17)
B11 C2 B3 B8 3.2(2)
B11 C2 B6 C1 -140.15(16)
B11 C2 B6 B5 -103.05(17)
B11 C2 B6 B10 -40.28(14)
B11 C2 B7 B3 142.57(16)
B11 C2 B7 B8 102.87(18)
B11 C2 B7 B12 40.15(15)
B11 B6 B10 B5 -138.43(15)
B11 B6 B10 B9 -101.11(17)
B11 B6 B10 B12 -37.42(14)
B11 B7 B8 B3 100.52(19)
B11 B7 B8 Co4 70.2(2)
B11 B7 B8 B9 0.6(2)
B11 B7 B8 B12 -36.47(15)
B11 B7 B12 B8 139.34(16)
B11 B7 B12 B9 101.31(17)
B11 B7 B12 B10 37.27(14)
B11 B10 B12 B7 -37.59(15)
B11 B10 B12 B8 -101.40(18)
B11 B10 B12 B9 -139.39(16)
B12 B7 B8 B3 136.99(16)
B12 B7 B8 Co4 106.63(16)
B12 B7 B8 B9 37.06(15)
B12 B7 B11 C2 -133.62(16)
B12 B7 B11 B6 -101.17(17)
B12 B7 B11 B10 -37.72(15)
B12 B8 B9 Co4 146.90(13)
B12 B8 B9 B5 99.76(16)
B12 B8 B9 B10 36.96(15)
B12 B9 B10 B5 137.57(16)
B12 B9 B10 B6 100.44(18)
B12 B9 B10 B11 36.44(15)
B12 B10 B11 C2 98.35(16)
B12 B10 B11 B6 138.08(15)
B12 B10 B11 B7 37.45(16)
C41 C42 C43 Co4 -59.63(13)
C41 C42 C43 C44 0.1(2)
C42 C41 C45 Co4 59.23(13)
C42 C41 C45 C44 0.1(2)
C42 C43 C44 Co4 -60.22(12)
C42 C43 C44 C45 -0.1(2)
C43 C44 C45 Co4 -59.72(12)
C43 C44 C45 C41 0.0(2)
C45 C41 C42 Co4 -59.12(13)
C45 C41 C42 C43 -0.1(2)
